data_7062949
loop_
_publ_author_name
'Soam, Pooja'
'Mandal, Debasish'
'Tyagi, Vikas'

_publ_section_title
;
 Synthesis of N-fused polycyclic indoles via a Pd-catalyzed multicomponent
 cascade reaction consisting of an amide-directed [3+1+1] annulation
 reaction of 3-diazo oxindole and isocyanides
;
_journal_issue 6
_journal_name_full 'New Journal of Chemistry'
_journal_page_first 2639
_journal_page_last 2648
_journal_paper_doi 10.1039/D3NJ04886A
_journal_volume 48
_journal_year 2024
_chemical_compound_source synthesized
_chemical_formula_moiety 'C23 H32 N4 O2'
_chemical_formula_sum 'C23 H32 N4 O2'
_chemical_formula_weight 396.52
_space_group_crystal_system triclinic
_space_group_IT_number 2
_space_group_name_Hall '-P 1'
_space_group_name_H-M_alt 'P -1'
_atom_sites_solution_hydrogens mixed
_atom_sites_solution_primary dual
_audit_creation_date 2022-04-15
_audit_creation_method
;
Olex2 1.2-ac3
(compiled 2017.01.05 svn.r3372 for Rigaku Oxford Diffraction, GUI svn.r5289)
;
_audit_update_record
;
2023-08-29 deposited with the CCDC.	2024-01-05 downloaded from the CCDC.
;
_cell_angle_alpha 103.8143(19)
_cell_angle_beta 97.5949(17)
_cell_angle_gamma 98.8737(17)
_cell_formula_units_Z 2
_cell_length_a 9.59358(18)
_cell_length_b 10.5593(2)
_cell_length_c 11.9248(3)
_cell_measurement_reflns_used 8293
_cell_measurement_temperature 293(2)
_cell_measurement_theta_max 26.7460
_cell_measurement_theta_min 3.2960
_cell_volume 1140.90(4)
_computing_cell_refinement 'CrysAlisPro 1.171.39.31d (Rigaku OD, 2017)'
_computing_data_collection 'CrysAlisPro 1.171.39.31d (Rigaku OD, 2017)'
_computing_data_reduction 'CrysAlisPro 1.171.39.31d (Rigaku OD, 2017)'
_computing_molecular_graphics 'Olex2 (Dolomanov et al., 2009)'
_computing_publication_material 'Olex2 (Dolomanov et al., 2009)'
_computing_structure_refinement 'ShelXL (Sheldrick, 2015)'
_computing_structure_solution 'ShelXT (Sheldrick, 2015)'
_diffrn_ambient_temperature 293(2)
_diffrn_detector 'CCD plate'
_diffrn_detector_type HyPix3000
_diffrn_measured_fraction_theta_full 0.996
_diffrn_measured_fraction_theta_max 0.994
_diffrn_measurement_details
;
List of Runs (angles in degrees, time in seconds):

  # Type    Start    End  Width  t~exp~   \w     \q     \k     \f   Frames
#--------------------------------------------------------------------------
  1  \w    -30.00  -4.00   0.50   10.00    --   -9.79 -90.00 125.00   52
  2  \w     -7.00  30.00   0.50   10.00    --   -9.79  90.00-119.00   74
  3  \w    -19.00  32.00   0.50   10.00    --   10.07  90.00-119.00  102
  4  \w      9.00  35.00   0.50   10.00    --   10.07 -90.00 125.00   52
  5  \w    -63.00  -9.00   0.50   10.00    --   -9.79 -19.00 120.00  108
  6  \w    -79.00   2.00   0.50   10.00    --   -9.79 -19.00  30.00  162
  7  \w     -7.00  53.00   0.50   10.00    --   -9.79  38.00 -30.00  120
  8  \w    -39.00 -14.00   0.50   10.00    --   10.07 126.00   6.42   50
  9  \w    -18.00  37.00   0.50   10.00    --   10.07 -99.00  30.00  110
 10  \w    -49.00  12.00   0.50   10.00    --   10.07 -38.00-150.00  122
 11  \w     15.00  56.00   0.50   10.00    --   10.07-125.00 -30.00   82
 12  \w    -23.00   2.00   0.50   10.00    --   10.07 119.00  27.76   50
 13  \w    -19.00  39.00   0.50   10.00    --   10.07 -99.00-180.00  116
 14  \w    -19.00  41.00   0.50   10.00    --   10.07 -99.00  90.00  120
 15  \w     48.00  73.00   0.50   10.00    --   10.07  57.00  30.00   50
 16  \w      3.00  28.00   0.50   10.00    --   10.07-125.00-120.00   50
 17  \w      6.00  32.00   0.50   10.00    --   10.07  57.00  30.00   52
;
_diffrn_measurement_device 'four-circle diffractometer'
_diffrn_measurement_device_type 'SuperNova, Single source at offset/far, HyPix3000'
_diffrn_measurement_method '\w scans'
_diffrn_orient_matrix_type 'CrysAlisPro convention (1999,Acta A55,543-557)'
_diffrn_orient_matrix_UB_11 0.0438453000
_diffrn_orient_matrix_UB_12 0.0234090000
_diffrn_orient_matrix_UB_13 0.0563240000
_diffrn_orient_matrix_UB_21 -0.0133242000
_diffrn_orient_matrix_UB_22 0.0649230000
_diffrn_orient_matrix_UB_23 0.0033900000
_diffrn_orient_matrix_UB_31 -0.0606544000
_diffrn_orient_matrix_UB_32 -0.0143974000
_diffrn_orient_matrix_UB_33 0.0262331000
_diffrn_radiation_monochromator mirror
_diffrn_radiation_probe x-ray
_diffrn_radiation_type MoK\a
_diffrn_radiation_wavelength 0.71073
_diffrn_reflns_av_R_equivalents 0.0351
_diffrn_reflns_av_unetI/netI 0.0350
_diffrn_reflns_Laue_measured_fraction_full 0.996
_diffrn_reflns_Laue_measured_fraction_max 0.994
_diffrn_reflns_limit_h_max 11
_diffrn_reflns_limit_h_min -11
_diffrn_reflns_limit_k_max 12
_diffrn_reflns_limit_k_min -13
_diffrn_reflns_limit_l_max 14
_diffrn_reflns_limit_l_min -14
_diffrn_reflns_number 15515
_diffrn_reflns_point_group_measured_fraction_full 0.996
_diffrn_reflns_point_group_measured_fraction_max 0.994
_diffrn_reflns_theta_full 25.242
_diffrn_reflns_theta_max 26.370
_diffrn_reflns_theta_min 3.237
_diffrn_source 'micro-focus sealed X-ray tube'
_diffrn_source_type 'SuperNova (Mo) X-ray Source'
_exptl_absorpt_coefficient_mu 0.075
_exptl_absorpt_correction_T_max 1.00000
_exptl_absorpt_correction_T_min 0.94058
_exptl_absorpt_correction_type multi-scan
_exptl_absorpt_process_details
;
CrysAlisPro 1.171.39.31d (Rigaku Oxford Diffraction, 2017)
Empirical absorption correction using spherical harmonics,
 implemented in SCALE3 ABSPACK scaling algorithm.
;
_exptl_crystal_colour colorless
_exptl_crystal_density_diffrn 1.154
_exptl_crystal_description block
_exptl_crystal_F_000 428
_exptl_crystal_size_max 0.05
_exptl_crystal_size_mid 0.04
_exptl_crystal_size_min 0.03
_refine_diff_density_max 0.156
_refine_diff_density_min -0.226
_refine_diff_density_rms 0.053
_refine_ls_extinction_method none
_refine_ls_goodness_of_fit_ref 1.066
_refine_ls_hydrogen_treatment mixed
_refine_ls_matrix_type full
_refine_ls_number_parameters 275
_refine_ls_number_reflns 4625
_refine_ls_number_restraints 0
_refine_ls_restrained_S_all 1.066
_refine_ls_R_factor_all 0.0698
_refine_ls_R_factor_gt 0.0497
_refine_ls_shift/su_max 0.000
_refine_ls_shift/su_mean 0.000
_refine_ls_structure_factor_coef Fsqd
_refine_ls_weighting_details 'w=1/[\s^2^(Fo^2^)+(0.0694P)^2^+0.0752P] where P=(Fo^2^+2Fc^2^)/3'
_refine_ls_weighting_scheme calc
_refine_ls_wR_factor_gt 0.1260
_refine_ls_wR_factor_ref 0.1399
_reflns_Friedel_coverage 0.000
_reflns_number_gt 3279
_reflns_number_total 4625
_reflns_threshold_expression 'I > 2\s(I)'
_cod_data_source_file d3nj04886a2.cif
_cod_data_source_block ex-thapar-pooja
_cod_depositor_comments 'Adding full bibliography for 7062949.cif.'
_cod_original_cell_volume 1140.89(4)
_cod_database_code 7062949
_shelx_shelxl_version_number 2017/1
_chemical_oxdiff_formula 'C H N O'
_shelx_space_group_comment
;
The symmetry employed for this shelxl refinement is uniquely defined
by the following loop, which should always be used as a source of
symmetry information in preference to the above space-group names.
They are only intended as comments.
;
_diffrn_oxdiff_ac3_digest_frames
;
01f38e5563abb6daf0f4fc1d0cf94e7a9001472566f
;
_reflns_odcompleteness_completeness 99.38
_reflns_odcompleteness_iscentric 1
_reflns_odcompleteness_theta 26.32
_olex2_refinement_description
;
1. Fixed Uiso
 At 1.2 times of:
  All C(H) groups
 At 1.5 times of:
  All C(H,H,H) groups
2.a Aromatic/amide H refined with riding coordinates:
 C2(H2A), C5(H5), C3(H3), C4(H4)
2.b Idealised Me refined as rotating group:
 C17(H17A,H17B,H17C), C18(H18A,H18B,H18C), C23(H23A,H23B,H23C), C22(H22A,H22B,
 H22C), C16(H16A,H16B,H16C), C21(H21A,H21B,H21C), C12(H12A,H12B,H12C), C11(H11A,
 H11B,H11C), C13(H13A,H13B,H13C)
;
_olex2_submission_special_instructions 'No special instructions were received'
_oxdiff_exptl_absorpt_empirical_details
;
Empirical correction (ABSPACK) includes:
- Absorption correction using spherical harmonics
- Frame scaling
;
_oxdiff_exptl_absorpt_empirical_full_max 1.223
_oxdiff_exptl_absorpt_empirical_full_min 0.829

loop_
_space_group_symop_operation_xyz
'x, y, z'
'-x, -y, -z'

loop_
_atom_site_label
_atom_site_type_symbol
_atom_site_fract_x
_atom_site_fract_y
_atom_site_fract_z
_atom_site_U_iso_or_equiv
_atom_site_adp_type
_atom_site_occupancy
_atom_site_site_symmetry_order
_atom_site_calc_flag
_atom_site_refinement_flags_posn
_atom_site_refinement_flags_adp
_atom_site_refinement_flags_occupancy
_atom_site_disorder_assembly
_atom_site_disorder_group
O1 O 0.54870(10) 0.73749(10) 0.39469(9) 0.0476(3) Uani 1 1 d . . . . .
N1 N 0.48814(12) 0.82244(11) 0.56837(11) 0.0427(3) Uani 1 1 d . . . . .
N3 N 0.63921(12) 0.76131(12) 0.70514(11) 0.0476(3) Uani 1 1 d . . . . .
N4 N 0.74067(13) 0.64238(12) 0.46373(11) 0.0490(3) Uani 1 1 d . . . . .
O2 O 0.15501(12) 0.88150(14) 0.28068(11) 0.0758(4) Uani 1 1 d . . . . .
N2 N 0.33592(16) 0.79393(15) 0.21013(12) 0.0567(4) Uani 1 1 d . . . . .
C6 C 0.38716(14) 0.88874(13) 0.61959(13) 0.0412(3) Uani 1 1 d . . . . .
C7 C 0.45722(14) 0.80498(14) 0.45032(13) 0.0418(3) Uani 1 1 d . . . . .
C1 C 0.29547(14) 0.91078(13) 0.52681(13) 0.0410(3) Uani 1 1 d . . . . .
C8 C 0.34151(14) 0.85486(14) 0.41653(13) 0.0421(3) Uani 1 1 d . . . . .
C14 C 0.60183(14) 0.76170(14) 0.60052(14) 0.0422(3) Uani 1 1 d . . . . .
C2 C 0.18360(15) 0.97583(15) 0.55310(14) 0.0483(4) Uani 1 1 d . . . . .
H2A H 0.121787 0.993085 0.494056 0.058 Uiso 1 1 calc R . . . .
C19 C 0.64389(15) 0.70592(14) 0.48229(13) 0.0433(4) Uani 1 1 d . . . . .
C5 C 0.37121(16) 0.92731(15) 0.73498(13) 0.0488(4) Uani 1 1 d . . . . .
H5 H 0.433299 0.911557 0.794720 0.059 Uiso 1 1 calc R . . . .
C9 C 0.26948(16) 0.84610(15) 0.29788(14) 0.0485(4) Uani 1 1 d . . . . .
C20 C 0.78551(16) 0.58210(15) 0.35272(15) 0.0528(4) Uani 1 1 d . . . . .
C15 C 0.75457(16) 0.70052(17) 0.75271(15) 0.0545(4) Uani 1 1 d . . . . .
C3 C 0.16633(17) 1.01411(16) 0.66836(15) 0.0539(4) Uani 1 1 d . . . . .
H3 H 0.091154 1.056721 0.686632 0.065 Uiso 1 1 calc R . . . .
C4 C 0.25818(17) 0.99073(16) 0.75777(15) 0.0547(4) Uani 1 1 d . . . . .
H4 H 0.243556 1.018235 0.834697 0.066 Uiso 1 1 calc R . . . .
C10 C 0.28194(19) 0.76326(18) 0.08355(15) 0.0615(5) Uani 1 1 d . . . . .
C17 C 0.89985(17) 0.7678(2) 0.73579(17) 0.0730(5) Uani 1 1 d . . . . .
H17A H 0.905730 0.745427 0.653880 0.109 Uiso 1 1 calc GR . . . .
H17B H 0.974690 0.738018 0.778317 0.109 Uiso 1 1 calc GR . . . .
H17C H 0.910580 0.862455 0.764530 0.109 Uiso 1 1 calc GR . . . .
C18 C 0.7239(2) 0.55034(18) 0.69866(18) 0.0721(5) Uani 1 1 d . . . . .
H18A H 0.629188 0.513199 0.706950 0.108 Uiso 1 1 calc GR . . . .
H18B H 0.792658 0.511253 0.738136 0.108 Uiso 1 1 calc GR . . . .
H18C H 0.730613 0.532208 0.616949 0.108 Uiso 1 1 calc GR . . . .
C23 C 0.7155(2) 0.61389(19) 0.24315(16) 0.0709(5) Uani 1 1 d . . . . .
H23A H 0.614879 0.576434 0.226828 0.106 Uiso 1 1 calc GR . . . .
H23B H 0.758721 0.576748 0.177870 0.106 Uiso 1 1 calc GR . . . .
H23C H 0.728688 0.708522 0.255661 0.106 Uiso 1 1 calc GR . . . .
C22 C 0.7511(2) 0.43265(17) 0.33859(18) 0.0750(6) Uani 1 1 d . . . . .
H22A H 0.792387 0.413441 0.409034 0.113 Uiso 1 1 calc GR . . . .
H22B H 0.790293 0.387632 0.273733 0.113 Uiso 1 1 calc GR . . . .
H22C H 0.649100 0.402800 0.324122 0.113 Uiso 1 1 calc GR . . . .
C16 C 0.7498(2) 0.7276(2) 0.88356(17) 0.0805(6) Uani 1 1 d . . . . .
H16A H 0.768540 0.821766 0.918321 0.121 Uiso 1 1 calc GR . . . .
H16B H 0.821117 0.688819 0.920409 0.121 Uiso 1 1 calc GR . . . .
H16C H 0.656696 0.689158 0.894276 0.121 Uiso 1 1 calc GR . . . .
C21 C 0.94626(19) 0.6308(2) 0.37354(19) 0.0826(6) Uani 1 1 d . . . . .
H21A H 0.966523 0.725089 0.383267 0.124 Uiso 1 1 calc GR . . . .
H21B H 0.984416 0.587120 0.307511 0.124 Uiso 1 1 calc GR . . . .
H21C H 0.989643 0.611048 0.443030 0.124 Uiso 1 1 calc GR . . . .
C12 C 0.1473(2) 0.6569(2) 0.05020(19) 0.0912(7) Uani 1 1 d . . . . .
H12A H 0.167690 0.579057 0.072218 0.137 Uiso 1 1 calc GR . . . .
H12B H 0.114784 0.634936 -0.032998 0.137 Uiso 1 1 calc GR . . . .
H12C H 0.074196 0.689232 0.090234 0.137 Uiso 1 1 calc GR . . . .
C11 C 0.2504(3) 0.8871(2) 0.0493(2) 0.1001(8) Uani 1 1 d . . . . .
H11A H 0.175623 0.918190 0.087848 0.150 Uiso 1 1 calc GR . . . .
H11B H 0.220342 0.866203 -0.034135 0.150 Uiso 1 1 calc GR . . . .
H11C H 0.335387 0.955114 0.072587 0.150 Uiso 1 1 calc GR . . . .
C13 C 0.4005(3) 0.7132(3) 0.02338(18) 0.1131(9) Uani 1 1 d . . . . .
H13A H 0.486912 0.779390 0.049443 0.170 Uiso 1 1 calc GR . . . .
H13B H 0.372739 0.695694 -0.060039 0.170 Uiso 1 1 calc GR . . . .
H13C H 0.416801 0.632880 0.042711 0.170 Uiso 1 1 calc GR . . . .
H2 H 0.415(2) 0.7752(18) 0.2285(16) 0.071(6) Uiso 1 1 d . . . . .

loop_
_atom_site_aniso_label
_atom_site_aniso_U_11
_atom_site_aniso_U_22
_atom_site_aniso_U_33
_atom_site_aniso_U_23
_atom_site_aniso_U_13
_atom_site_aniso_U_12
O1 0.0422(6) 0.0567(6) 0.0482(6) 0.0131(5) 0.0096(5) 0.0225(5)
N1 0.0382(6) 0.0487(7) 0.0460(7) 0.0147(6) 0.0078(5) 0.0191(5)
N3 0.0424(7) 0.0531(8) 0.0515(8) 0.0179(6) 0.0060(6) 0.0179(6)
N4 0.0426(7) 0.0500(7) 0.0592(8) 0.0150(6) 0.0127(6) 0.0194(6)
O2 0.0582(8) 0.1185(11) 0.0656(8) 0.0334(7) 0.0099(6) 0.0487(7)
N2 0.0490(8) 0.0766(10) 0.0463(8) 0.0142(7) 0.0046(7) 0.0238(7)
C6 0.0361(7) 0.0400(8) 0.0509(9) 0.0137(7) 0.0103(6) 0.0129(6)
C7 0.0378(7) 0.0444(8) 0.0471(9) 0.0132(7) 0.0111(6) 0.0148(6)
C1 0.0349(7) 0.0404(7) 0.0491(9) 0.0135(6) 0.0070(6) 0.0093(6)
C8 0.0361(7) 0.0467(8) 0.0468(9) 0.0156(7) 0.0070(6) 0.0127(6)
C14 0.0351(7) 0.0419(8) 0.0522(9) 0.0137(7) 0.0075(7) 0.0133(6)
C2 0.0389(8) 0.0513(9) 0.0587(10) 0.0167(7) 0.0097(7) 0.0169(7)
C19 0.0365(7) 0.0441(8) 0.0511(9) 0.0144(7) 0.0054(6) 0.0123(6)
C5 0.0497(9) 0.0517(9) 0.0476(9) 0.0138(7) 0.0089(7) 0.0166(7)
C9 0.0411(8) 0.0555(9) 0.0542(10) 0.0210(8) 0.0089(7) 0.0150(7)
C20 0.0487(9) 0.0514(9) 0.0629(11) 0.0126(8) 0.0179(8) 0.0206(7)
C15 0.0465(9) 0.0673(10) 0.0596(11) 0.0265(8) 0.0080(7) 0.0268(8)
C3 0.0461(9) 0.0554(9) 0.0663(11) 0.0157(8) 0.0179(8) 0.0220(7)
C4 0.0566(10) 0.0598(10) 0.0533(10) 0.0140(8) 0.0197(8) 0.0206(8)
C10 0.0628(11) 0.0732(12) 0.0459(10) 0.0150(8) 0.0010(8) 0.0140(9)
C17 0.0429(9) 0.0959(14) 0.0819(14) 0.0296(11) 0.0008(9) 0.0178(9)
C18 0.0777(12) 0.0660(12) 0.0880(14) 0.0348(10) 0.0186(11) 0.0335(10)
C23 0.0839(13) 0.0751(12) 0.0628(12) 0.0162(9) 0.0250(10) 0.0354(10)
C22 0.0891(14) 0.0555(11) 0.0843(14) 0.0132(10) 0.0232(11) 0.0271(10)
C16 0.0834(13) 0.1112(16) 0.0640(13) 0.0384(11) 0.0105(10) 0.0486(12)
C21 0.0517(11) 0.1026(16) 0.0953(16) 0.0190(12) 0.0261(10) 0.0204(10)
C12 0.0900(15) 0.0915(15) 0.0751(14) 0.0215(12) -0.0145(12) -0.0076(12)
C11 0.142(2) 0.0895(15) 0.0705(14) 0.0402(12) 0.0018(14) 0.0109(14)
C13 0.0952(17) 0.179(3) 0.0535(13) -0.0027(14) 0.0143(12) 0.0432(17)

loop_
_atom_type_symbol
_atom_type_description
_atom_type_scat_dispersion_real
_atom_type_scat_dispersion_imag
_atom_type_scat_source
C C 0.0033 0.0016 'International Tables Vol C Tables 4.2.6.8 and 6.1.1.4'
H H 0.0000 0.0000 'International Tables Vol C Tables 4.2.6.8 and 6.1.1.4'
N N 0.0061 0.0033 'International Tables Vol C Tables 4.2.6.8 and 6.1.1.4'
O O 0.0106 0.0060 'International Tables Vol C Tables 4.2.6.8 and 6.1.1.4'

loop_
_geom_angle_atom_site_label_1
_geom_angle_atom_site_label_2
_geom_angle_atom_site_label_3
_geom_angle
_geom_angle_site_symmetry_1
_geom_angle_site_symmetry_3
_geom_angle_publ_flag
C7 O1 C19 107.26(11) . . ?
C6 N1 C14 139.45(13) . . ?
C7 N1 C6 108.06(11) . . ?
C7 N1 C14 112.27(12) . . ?
C14 N3 C15 127.43(13) . . ?
C19 N4 C20 130.38(14) . . ?
C9 N2 C10 127.02(15) . . ?
C9 N2 H2 117.3(13) . . ?
C10 N2 H2 115.6(13) . . ?
N1 C6 C1 106.18(12) . . ?
C5 C6 N1 130.48(13) . . ?
C5 C6 C1 123.34(13) . . ?
O1 C7 N1 111.15(12) . . ?
C8 C7 O1 135.53(14) . . ?
C8 C7 N1 113.29(13) . . ?
C6 C1 C8 108.77(12) . . ?
C2 C1 C6 118.44(13) . . ?
C2 C1 C8 132.79(14) . . ?
C7 C8 C1 103.70(13) . . ?
C7 C8 C9 129.15(14) . . ?
C1 C8 C9 126.95(13) . . ?
N1 C14 C19 101.78(12) . . ?
N3 C14 N1 120.84(13) . . ?
N3 C14 C19 137.33(13) . . ?
C1 C2 H2A 120.7 . . ?
C3 C2 C1 118.60(15) . . ?
C3 C2 H2A 120.7 . . ?
O1 C19 C14 107.49(11) . . ?
N4 C19 O1 125.56(14) . . ?
N4 C19 C14 126.93(14) . . ?
C6 C5 H5 121.7 . . ?
C6 C5 C4 116.65(14) . . ?
C4 C5 H5 121.7 . . ?
O2 C9 N2 122.73(15) . . ?
O2 C9 C8 121.55(14) . . ?
N2 C9 C8 115.70(13) . . ?
N4 C20 C23 116.53(12) . . ?
N4 C20 C22 105.09(13) . . ?
N4 C20 C21 105.06(14) . . ?
C23 C20 C22 109.77(15) . . ?
C21 C20 C23 109.90(15) . . ?
C21 C20 C22 110.27(14) . . ?
N3 C15 C17 110.41(13) . . ?
N3 C15 C18 110.76(14) . . ?
N3 C15 C16 104.72(13) . . ?
C17 C15 C18 112.46(14) . . ?
C17 C15 C16 109.37(15) . . ?
C16 C15 C18 108.81(15) . . ?
C2 C3 H3 119.2 . . ?
C2 C3 C4 121.62(14) . . ?
C4 C3 H3 119.2 . . ?
C5 C4 C3 121.35(15) . . ?
C5 C4 H4 119.3 . . ?
C3 C4 H4 119.3 . . ?
N2 C10 C12 109.93(15) . . ?
N2 C10 C11 110.71(15) . . ?
N2 C10 C13 105.90(14) . . ?
C12 C10 C11 109.78(17) . . ?
C12 C10 C13 110.44(18) . . ?
C13 C10 C11 110.02(18) . . ?
C15 C17 H17A 109.5 . . ?
C15 C17 H17B 109.5 . . ?
C15 C17 H17C 109.5 . . ?
H17A C17 H17B 109.5 . . ?
H17A C17 H17C 109.5 . . ?
H17B C17 H17C 109.5 . . ?
C15 C18 H18A 109.5 . . ?
C15 C18 H18B 109.5 . . ?
C15 C18 H18C 109.5 . . ?
H18A C18 H18B 109.5 . . ?
H18A C18 H18C 109.5 . . ?
H18B C18 H18C 109.5 . . ?
C20 C23 H23A 109.5 . . ?
C20 C23 H23B 109.5 . . ?
C20 C23 H23C 109.5 . . ?
H23A C23 H23B 109.5 . . ?
H23A C23 H23C 109.5 . . ?
H23B C23 H23C 109.5 . . ?
C20 C22 H22A 109.5 . . ?
C20 C22 H22B 109.5 . . ?
C20 C22 H22C 109.5 . . ?
H22A C22 H22B 109.5 . . ?
H22A C22 H22C 109.5 . . ?
H22B C22 H22C 109.5 . . ?
C15 C16 H16A 109.5 . . ?
C15 C16 H16B 109.5 . . ?
C15 C16 H16C 109.5 . . ?
H16A C16 H16B 109.5 . . ?
H16A C16 H16C 109.5 . . ?
H16B C16 H16C 109.5 . . ?
C20 C21 H21A 109.5 . . ?
C20 C21 H21B 109.5 . . ?
C20 C21 H21C 109.5 . . ?
H21A C21 H21B 109.5 . . ?
H21A C21 H21C 109.5 . . ?
H21B C21 H21C 109.5 . . ?
C10 C12 H12A 109.5 . . ?
C10 C12 H12B 109.5 . . ?
C10 C12 H12C 109.5 . . ?
H12A C12 H12B 109.5 . . ?
H12A C12 H12C 109.5 . . ?
H12B C12 H12C 109.5 . . ?
C10 C11 H11A 109.5 . . ?
C10 C11 H11B 109.5 . . ?
C10 C11 H11C 109.5 . . ?
H11A C11 H11B 109.5 . . ?
H11A C11 H11C 109.5 . . ?
H11B C11 H11C 109.5 . . ?
C10 C13 H13A 109.5 . . ?
C10 C13 H13B 109.5 . . ?
C10 C13 H13C 109.5 . . ?
H13A C13 H13B 109.5 . . ?
H13A C13 H13C 109.5 . . ?
H13B C13 H13C 109.5 . . ?

loop_
_geom_bond_atom_site_label_1
_geom_bond_atom_site_label_2
_geom_bond_distance
_geom_bond_site_symmetry_2
_geom_bond_publ_flag
O1 C7 1.3562(15) . ?
O1 C19 1.4298(17) . ?
N1 C6 1.4011(17) . ?
N1 C7 1.3610(19) . ?
N1 C14 1.4038(17) . ?
N3 C14 1.2529(19) . ?
N3 C15 1.4784(18) . ?
N4 C19 1.2397(17) . ?
N4 C20 1.475(2) . ?
O2 C9 1.2213(17) . ?
N2 C9 1.347(2) . ?
N2 C10 1.470(2) . ?
N2 H2 0.824(19) . ?
C6 C1 1.407(2) . ?
C6 C5 1.375(2) . ?
C7 C8 1.3548(19) . ?
C1 C8 1.462(2) . ?
C1 C2 1.3912(19) . ?
C8 C9 1.465(2) . ?
C14 C19 1.525(2) . ?
C2 H2A 0.9300 . ?
C2 C3 1.377(2) . ?
C5 H5 0.9300 . ?
C5 C4 1.383(2) . ?
C20 C23 1.523(2) . ?
C20 C22 1.525(2) . ?
C20 C21 1.516(2) . ?
C15 C17 1.525(2) . ?
C15 C18 1.528(2) . ?
C15 C16 1.526(2) . ?
C3 H3 0.9300 . ?
C3 C4 1.385(2) . ?
C4 H4 0.9300 . ?
C10 C12 1.513(3) . ?
C10 C11 1.521(3) . ?
C10 C13 1.519(3) . ?
C17 H17A 0.9600 . ?
C17 H17B 0.9600 . ?
C17 H17C 0.9600 . ?
C18 H18A 0.9600 . ?
C18 H18B 0.9600 . ?
C18 H18C 0.9600 . ?
C23 H23A 0.9600 . ?
C23 H23B 0.9600 . ?
C23 H23C 0.9600 . ?
C22 H22A 0.9600 . ?
C22 H22B 0.9600 . ?
C22 H22C 0.9600 . ?
C16 H16A 0.9600 . ?
C16 H16B 0.9600 . ?
C16 H16C 0.9600 . ?
C21 H21A 0.9600 . ?
C21 H21B 0.9600 . ?
C21 H21C 0.9600 . ?
C12 H12A 0.9600 . ?
C12 H12B 0.9600 . ?
C12 H12C 0.9600 . ?
C11 H11A 0.9600 . ?
C11 H11B 0.9600 . ?
C11 H11C 0.9600 . ?
C13 H13A 0.9600 . ?
C13 H13B 0.9600 . ?
C13 H13C 0.9600 . ?
